data_7715788
loop_
_publ_author_name
'Reigosa, Francisco'
'Polo, Paula M.'
'Pereira, M. Teresa'
'Vila, Jos&#xe9; M'

_publ_section_title
;
 Reactivity of Schiff base-[C,N,S] pincer palladacycles: hydrolysis
 renders singular trinuclear, tetranuclear, and heteropentanuclear
 Pd<sub>3</sub>W<sub>2</sub> coordinated complexes.
;
_journal_issue 23
_journal_name_full 'Dalton transactions (Cambridge, England : 2003)'
_journal_page_first 9680
_journal_page_last 9691
_journal_paper_doi 10.1039/d4dt00756e
_journal_volume 53
_journal_year 2024
_chemical_formula_moiety 'C78 H66 N2 O14 P4 Pd3 S2 W2, 2(Cl O4)'
_chemical_formula_sum 'C78 H66 Cl2 N2 O22 P4 Pd3 S2 W2'
_chemical_formula_weight 2329.12
_space_group_crystal_system triclinic
_space_group_IT_number 2
_space_group_name_Hall '-P 1'
_space_group_name_H-M_alt 'P -1'
_atom_sites_solution_hydrogens geom
_audit_creation_method SHELXL-2014
_audit_update_record
;
2024-02-18 deposited with the CCDC.	2024-04-15 downloaded from the CCDC.
;
_cell_angle_alpha 72.291(7)
_cell_angle_beta 89.037(7)
_cell_angle_gamma 78.172(7)
_cell_formula_units_Z 1
_cell_length_a 10.8665(13)
_cell_length_b 12.0797(14)
_cell_length_c 19.070(2)
_cell_measurement_reflns_used 1800
_cell_measurement_temperature 100(2)
_cell_measurement_theta_max 20.41
_cell_measurement_theta_min 2.34
_cell_volume 2331.2(5)
_computing_cell_refinement 'Bruker SAINT'
_computing_data_collection 'Bruker APEX2'
_computing_data_reduction 'Bruker SAINT'
_computing_molecular_graphics 'Bruker SHELXTL'
_computing_publication_material 'Bruker SHELXTL'
_computing_structure_refinement 'SHELXL-2014 (Sheldrick, 2014)'
_computing_structure_solution 'SHELXS-97 (Sheldrick 2008)'
_diffrn_ambient_temperature 100(2)
_diffrn_measured_fraction_theta_full 0.994
_diffrn_measured_fraction_theta_max 0.989
_diffrn_measurement_device_type 'Bruker APEX-II CCD'
_diffrn_measurement_method '\f and \w scans'
_diffrn_radiation_type MoK\a
_diffrn_radiation_wavelength 0.71073
_diffrn_reflns_av_R_equivalents 0.1012
_diffrn_reflns_av_unetI/netI 0.0967
_diffrn_reflns_Laue_measured_fraction_full 0.994
_diffrn_reflns_Laue_measured_fraction_max 0.989
_diffrn_reflns_limit_h_max 13
_diffrn_reflns_limit_h_min -13
_diffrn_reflns_limit_k_max 15
_diffrn_reflns_limit_k_min -15
_diffrn_reflns_limit_l_max 23
_diffrn_reflns_limit_l_min -23
_diffrn_reflns_number 70681
_diffrn_reflns_point_group_measured_fraction_full 0.994
_diffrn_reflns_point_group_measured_fraction_max 0.989
_diffrn_reflns_theta_full 25.000
_diffrn_reflns_theta_max 26.445
_diffrn_reflns_theta_min 1.810
_exptl_absorpt_coefficient_mu 3.262
_exptl_absorpt_correction_T_max 0.7784
_exptl_absorpt_correction_T_min 0.6453
_exptl_absorpt_correction_type multi-scan
_exptl_absorpt_process_details sadabs
_exptl_crystal_colour yellow
_exptl_crystal_density_diffrn 1.659
_exptl_crystal_description Plate
_exptl_crystal_F_000 1136
_exptl_crystal_size_max 0.200
_exptl_crystal_size_mid 0.090
_exptl_crystal_size_min 0.030
_refine_diff_density_max 2.303
_refine_diff_density_min -2.307
_refine_diff_density_rms 0.221
_refine_ls_extinction_method none
_refine_ls_goodness_of_fit_ref 1.087
_refine_ls_hydrogen_treatment constr
_refine_ls_matrix_type full
_refine_ls_number_parameters 550
_refine_ls_number_reflns 9506
_refine_ls_number_restraints 439
_refine_ls_restrained_S_all 1.066
_refine_ls_R_factor_all 0.1130
_refine_ls_R_factor_gt 0.0762
_refine_ls_shift/su_max 0.006
_refine_ls_shift/su_mean 0.000
_refine_ls_structure_factor_coef Fsqd
_refine_ls_weighting_details 'w=1/[\s^2^(Fo^2^)+(0.0433P)^2^+47.2075P] where P=(Fo^2^+2Fc^2^)/3'
_refine_ls_weighting_scheme calc
_refine_ls_wR_factor_gt 0.1540
_refine_ls_wR_factor_ref 0.1649
_reflns_Friedel_coverage 0.000
_reflns_number_gt 6803
_reflns_number_total 9506
_reflns_threshold_expression 'I > 2\s(I)'
_cod_data_source_file d4dt00756e1.cif
_cod_data_source_block shelx
_cod_depositor_comments 'Adding full bibliography for 7715787--7715791.cif.'
_cod_database_code 7715788
_shelx_space_group_comment
; 
The symmetry employed for this shelxl refinement is uniquely defined 
by the following loop, which should always be used as a source of 
symmetry information in preference to the above space-group names. 
They are only intended as comments. 
;
_shelx_estimated_absorpt_t_min 0.562
_shelx_estimated_absorpt_t_max 0.908
_shelxl_version_number 2014-1

loop_
_space_group_symop_operation_xyz
'x, y, z'
'-x, -y, -z'

loop_
_atom_site_label
_atom_site_type_symbol
_atom_site_fract_x
_atom_site_fract_y
_atom_site_fract_z
_atom_site_U_iso_or_equiv
_atom_site_adp_type
_atom_site_occupancy
_atom_site_site_symmetry_order
_atom_site_calc_flag
_atom_site_refinement_flags_posn
_atom_site_refinement_flags_adp
_atom_site_refinement_flags_occupancy
_atom_site_disorder_assembly
_atom_site_disorder_group
W1 W 0.37347(4) 0.76615(4) 0.01852(3) 0.02514(15) Uani 1 1 d . . . . .
Pd1 Pd 0.59710(7) 0.54625(7) 0.34831(4) 0.0151(2) Uani 1 1 d . . . . .
Pd2 Pd 0.5000 0.5000 0.5000 0.0156(3) Uani 1 2 d S . P . .
P1 P 0.6465(3) 0.7127(2) 0.26752(16) 0.0176(6) Uani 1 1 d . . . . .
P2 P 0.5509(3) 0.6811(3) 0.11602(16) 0.0222(7) Uani 1 1 d . . . . .
S1 S 0.7930(2) 0.4326(2) 0.37370(15) 0.0193(6) Uani 1 1 d . . . . .
O1_a O 0.138(3) 0.857(5) -0.090(4) 0.063(8) Uani 0.33(6) 1 d D U P A 1
O1'_b O 0.170(3) 0.887(2) -0.1142(16) 0.065(8) Uani 0.67(6) 1 d D U P A 2
O2_a O 0.235(2) 0.5536(14) 0.0963(13) 0.034(4) Uiso 0.48(3) 1 d D U P B 1
O2'_b O 0.1993(17) 0.5777(18) 0.0681(14) 0.033(4) Uiso 0.52(3) 1 d D U P B 2
O4 O 0.5224(10) 0.6043(9) -0.0718(6) 0.048(3) Uani 1 1 d . . . . .
O5 O 0.2357(9) 0.9237(9) 0.1154(7) 0.055(3) Uani 1 1 d . . . . .
O6 O 0.5243(9) 0.9580(8) -0.0705(5) 0.040(2) Uani 1 1 d . . . . .
O7 O 0.4137(7) 0.6440(7) 0.3253(4) 0.0205(17) Uani 1 1 d . . . . .
O8 O 0.3429(7) 0.5949(6) 0.4403(4) 0.0192(16) Uani 1 1 d . . . . .
N1 N 0.5406(8) 0.4092(8) 0.4252(4) 0.0159(19) Uani 1 1 d . . . . .
H1 H 0.4614 0.3950 0.4068 0.019 Uiso 1 1 calc R U . . .
C1 C 0.7580(11) 0.3006(10) 0.4348(6) 0.0243(15) Uani 1 1 d . U . . .
C2 C 0.8524(12) 0.2007(10) 0.4633(6) 0.0278(16) Uani 1 1 d . U . . .
H2 H 0.9377 0.2041 0.4535 0.033 Uiso 1 1 calc R U . . .
C3 C 0.8219(12) 0.0956(10) 0.5062(7) 0.0298(16) Uani 1 1 d . U . . .
H3 H 0.8855 0.0258 0.5253 0.036 Uiso 1 1 calc R U . . .
C4 C 0.6955(12) 0.0944(11) 0.5209(7) 0.0294(16) Uani 1 1 d . U . . .
H4 H 0.6738 0.0231 0.5509 0.035 Uiso 1 1 calc R U . . .
C5 C 0.6013(12) 0.1946(10) 0.4929(6) 0.0264(15) Uani 1 1 d . U . . .
H5 H 0.5160 0.1909 0.5030 0.032 Uiso 1 1 calc R U . . .
C6 C 0.6306(11) 0.3002(10) 0.4503(6) 0.0246(15) Uani 1 1 d . U . . .
C7 C 0.6058(12) 0.8330(11) 0.3081(7) 0.0292(16) Uani 1 1 d . U . . .
C8 C 0.6807(12) 0.8265(11) 0.3675(7) 0.0310(16) Uani 1 1 d . U . . .
H8 H 0.7495 0.7612 0.3858 0.037 Uiso 1 1 calc R U . . .
C9 C 0.6546(12) 0.9171(11) 0.4009(7) 0.0326(16) Uani 1 1 d . U . . .
H9 H 0.7058 0.9138 0.4416 0.039 Uiso 1 1 calc R U . . .
C10 C 0.5553(13) 1.0094(11) 0.3743(7) 0.0341(16) Uani 1 1 d . U . . .
H10 H 0.5400 1.0717 0.3960 0.041 Uiso 1 1 calc R U . . .
C11 C 0.4760(13) 1.0159(11) 0.3169(7) 0.0346(16) Uani 1 1 d . U . . .
H11 H 0.4048 1.0794 0.3007 0.042 Uiso 1 1 calc R U . . .
C12 C 0.5034(12) 0.9267(11) 0.2834(7) 0.0327(16) Uani 1 1 d . U . . .
H12 H 0.4510 0.9302 0.2431 0.039 Uiso 1 1 calc R U . . .
C13 C 0.8047(10) 0.7185(10) 0.2384(6) 0.0257(15) Uani 1 1 d . U . . .
C14 C 0.8465(11) 0.8267(11) 0.2219(6) 0.0275(15) Uani 1 1 d . U . . .
H14 H 0.7946 0.8951 0.2296 0.033 Uiso 1 1 calc R U . . .
C15 C 0.9665(11) 0.8309(11) 0.1940(7) 0.0290(16) Uani 1 1 d . U . . .
H15 H 0.9955 0.9032 0.1820 0.035 Uiso 1 1 calc R U . . .
C16 C 1.0420(11) 0.7320(11) 0.1840(7) 0.0295(16) Uani 1 1 d . U . . .
H16 H 1.1224 0.7366 0.1643 0.035 Uiso 1 1 calc R U . . .
C17 C 1.0021(11) 0.6236(11) 0.2023(7) 0.0287(16) Uani 1 1 d . U . . .
H17 H 1.0560 0.5544 0.1969 0.034 Uiso 1 1 calc R U . . .
C18 C 0.8829(11) 0.6192(11) 0.2283(6) 0.0277(15) Uani 1 1 d . U . . .
H18 H 0.8543 0.5468 0.2394 0.033 Uiso 1 1 calc R U . . .
C19 C 0.5444(10) 0.7640(10) 0.1829(6) 0.020(2) Uani 1 1 d . . . . .
H19A H 0.4566 0.7756 0.1987 0.024 Uiso 1 1 calc R U . . .
H19B H 0.5583 0.8439 0.1552 0.024 Uiso 1 1 calc R U . . .
C20 C 0.7016(9) 0.6931(12) 0.0721(6) 0.081(3) Uani 1 1 d G U . . .
C21 C 0.7533(9) 0.7920(11) 0.0645(7) 0.081(3) Uani 1 1 d G U . . .
H21 H 0.7159 0.8501 0.0870 0.098 Uiso 1 1 calc R U . . .
C22 C 0.8598(10) 0.8059(11) 0.0241(7) 0.084(3) Uani 1 1 d G U . . .
H22 H 0.8951 0.8735 0.0189 0.101 Uiso 1 1 calc R U . . .
C23 C 0.9145(9) 0.7208(13) -0.0088(6) 0.087(3) Uani 1 1 d G U . . .
H23 H 0.9873 0.7303 -0.0365 0.105 Uiso 1 1 calc R U . . .
C24 C 0.8628(10) 0.6219(11) -0.0013(7) 0.087(3) Uani 1 1 d G U . . .
H24 H 0.9002 0.5637 -0.0237 0.105 Uiso 1 1 calc R U . . .
C25 C 0.7564(10) 0.6080(10) 0.0392(7) 0.084(3) Uani 1 1 d G U . . .
H25 H 0.7210 0.5404 0.0444 0.101 Uiso 1 1 calc R U . . .
C26_a C 0.5306(17) 0.5351(11) 0.1793(9) 0.038(2) Uani 0.500(11) 1 d G U P C 1
C27_a C 0.6319(14) 0.4394(14) 0.2033(9) 0.038(2) Uani 0.500(11) 1 d G U P C 1
H27_a H 0.7134 0.4468 0.1863 0.046 Uiso 0.500(11) 1 calc R U P C 1
C28_a C 0.6140(14) 0.3328(11) 0.2522(10) 0.039(2) Uani 0.500(11) 1 d G U P C 1
H28_a H 0.6832 0.2673 0.2686 0.047 Uiso 0.500(11) 1 calc R U P C 1
C29_a C 0.4947(16) 0.3219(10) 0.2770(9) 0.039(2) Uani 0.500(11) 1 d G U P C 1
H29_a H 0.4825 0.2490 0.3104 0.047 Uiso 0.500(11) 1 calc R U P C 1
C30_a C 0.3934(14) 0.4176(13) 0.2530(9) 0.039(2) Uani 0.500(11) 1 d G U P C 1
H30_a H 0.3119 0.4101 0.2699 0.047 Uiso 0.500(11) 1 calc R U P C 1
C31_a C 0.4114(15) 0.5242(11) 0.2041(9) 0.038(2) Uani 0.500(11) 1 d G U P C 1
H31_a H 0.3421 0.5897 0.1877 0.046 Uiso 0.500(11) 1 calc R U P C 1
C26'_b C 0.5898(17) 0.5273(10) 0.1714(9) 0.038(2) Uani 0.500(11) 1 d G U P C 2
C27'_b C 0.7035(15) 0.4489(13) 0.1727(9) 0.038(2) Uani 0.500(11) 1 d G U P C 2
H27'_b H 0.7704 0.4762 0.1446 0.046 Uiso 0.500(11) 1 calc R U P C 2
C28'_b C 0.7194(14) 0.3304(12) 0.2151(9) 0.039(2) Uani 0.500(11) 1 d G U P C 2
H28'_b H 0.7971 0.2767 0.2160 0.046 Uiso 0.500(11) 1 calc R U P C 2
C29'_b C 0.6215(16) 0.2903(9) 0.2562(9) 0.039(2) Uani 0.500(11) 1 d G U P C 2
H29'_b H 0.6323 0.2093 0.2852 0.046 Uiso 0.500(11) 1 calc R U P C 2
C30'_b C 0.5078(15) 0.3688(13) 0.2549(9) 0.039(2) Uani 0.500(11) 1 d G U P C 2
H30'_b H 0.4409 0.3414 0.2830 0.047 Uiso 0.500(11) 1 calc R U P C 2
C31'_b C 0.4920(14) 0.4873(12) 0.2125(9) 0.039(2) Uani 0.500(11) 1 d G U P C 2
H31'_b H 0.4143 0.5409 0.2116 0.046 Uiso 0.500(11) 1 calc R U P C 2
C32 C 0.8757(11) 0.4861(12) 0.4356(7) 0.032(3) Uani 1 1 d . . . . .
H32A H 0.8987 0.5611 0.4077 0.048 Uiso 1 1 calc R U . . .
H32B H 0.9521 0.4269 0.4574 0.048 Uiso 1 1 calc R U . . .
H32C H 0.8207 0.4990 0.4749 0.048 Uiso 1 1 calc R U . . .
C33 C 0.2394(13) 0.8370(14) -0.0622(10) 0.054(4) Uani 1 1 d D . . . .
C34 C 0.2753(12) 0.6358(12) 0.0623(9) 0.041(4) Uani 1 1 d D . . . .
C35 C 0.4687(11) 0.6610(11) -0.0392(7) 0.028(3) Uani 1 1 d . . . . .
C36 C 0.4729(11) 0.8891(11) -0.0375(7) 0.030(3) Uani 1 1 d . . . . .
C37 C 0.2828(12) 0.8674(12) 0.0793(9) 0.040(4) Uani 1 1 d . . . . .
C38 C 0.2004(11) 0.7171(11) 0.3428(7) 0.031(2) Uani 1 1 d . U . . .
H38A H 0.1416 0.6635 0.3492 0.046 Uiso 1 1 calc R U . . .
H38B H 0.2042 0.7589 0.2903 0.046 Uiso 1 1 calc R U . . .
H38C H 0.1716 0.7750 0.3692 0.046 Uiso 1 1 calc R U . . .
C39 C 0.3289(10) 0.6462(10) 0.3731(6) 0.020(2) Uani 1 1 d . U . . .
Cl1 Cl 0.7951(3) 0.6954(3) 0.5945(2) 0.0468(10) Uani 1 1 d D . . . .
O1S O 0.7165(13) 0.7919(10) 0.6079(7) 0.083(4) Uani 1 1 d . . . . .
O2S_a O 0.863(2) 0.755(2) 0.5300(10) 0.054(5) Uiso 0.440(16) 1 d D U P D 1
O2S'_b O 0.847(2) 0.699(2) 0.5213(8) 0.075(4) Uiso 0.560(16) 1 d D U P D 2
O3S O 0.8873(12) 0.6408(12) 0.6493(7) 0.078(3) Uani 1 1 d . U . . .
O4S_a O 0.735(2) 0.5928(18) 0.6295(15) 0.075(4) Uiso 0.440(16) 1 d D U P D 1
O4S'_b O 0.7197(18) 0.6301(18) 0.5631(12) 0.073(4) Uiso 0.560(16) 1 d D U P D 2

loop_
_atom_site_aniso_label
_atom_site_aniso_U_11
_atom_site_aniso_U_22
_atom_site_aniso_U_33
_atom_site_aniso_U_23
_atom_site_aniso_U_13
_atom_site_aniso_U_12
W1 0.0165(2) 0.0250(3) 0.0359(3) -0.0123(2) -0.0029(2) -0.00393(19)
Pd1 0.0141(4) 0.0162(4) 0.0151(4) -0.0036(3) 0.0010(3) -0.0051(3)
Pd2 0.0147(6) 0.0151(6) 0.0157(6) -0.0029(5) 0.0016(5) -0.0031(5)
P1 0.0181(14) 0.0174(14) 0.0179(15) -0.0051(12) 0.0018(12) -0.0058(11)
P2 0.0295(17) 0.0170(15) 0.0189(15) -0.0046(12) -0.0017(13) -0.0030(13)
S1 0.0166(13) 0.0211(14) 0.0203(15) -0.0060(12) 0.0027(11) -0.0047(11)
O1_a 0.051(13) 0.040(14) 0.088(18) 0.008(10) -0.043(14) -0.023(9)
O1'_b 0.053(13) 0.040(13) 0.088(18) 0.008(10) -0.042(14) -0.021(9)
O4 0.053(6) 0.046(6) 0.049(6) -0.022(5) 0.001(5) -0.010(5)
O5 0.046(6) 0.043(6) 0.094(9) -0.046(6) 0.034(6) -0.018(5)
O6 0.050(6) 0.028(5) 0.040(6) -0.001(4) 0.007(5) -0.018(5)
O7 0.015(4) 0.024(4) 0.024(4) -0.008(3) 0.003(3) -0.007(3)
O8 0.019(4) 0.019(4) 0.019(4) -0.003(3) -0.002(3) -0.005(3)
N1 0.018(5) 0.019(5) 0.011(4) -0.005(4) -0.002(4) -0.004(4)
C1 0.031(3) 0.016(3) 0.024(3) -0.007(3) 0.004(3) -0.003(3)
C2 0.033(3) 0.019(3) 0.028(3) -0.004(3) 0.004(3) -0.001(3)
C3 0.035(3) 0.020(3) 0.029(3) -0.003(3) 0.004(3) 0.000(3)
C4 0.035(3) 0.019(3) 0.028(3) -0.002(3) 0.004(3) -0.001(3)
C5 0.033(3) 0.018(3) 0.026(3) -0.005(3) 0.004(3) -0.003(3)
C6 0.031(3) 0.017(3) 0.024(3) -0.006(3) 0.003(3) -0.003(3)
C7 0.040(4) 0.026(3) 0.029(3) -0.014(3) 0.007(3) -0.015(3)
C8 0.042(4) 0.028(3) 0.029(3) -0.013(3) 0.006(3) -0.016(3)
C9 0.045(4) 0.029(3) 0.031(3) -0.014(3) 0.008(3) -0.016(3)
C10 0.047(4) 0.029(3) 0.034(3) -0.015(3) 0.008(3) -0.015(3)
C11 0.045(4) 0.029(3) 0.035(4) -0.014(3) 0.007(3) -0.013(3)
C12 0.042(4) 0.028(3) 0.033(3) -0.013(3) 0.007(3) -0.013(3)
C13 0.019(3) 0.028(3) 0.028(3) -0.002(3) 0.001(3) -0.009(3)
C14 0.021(3) 0.029(3) 0.030(3) -0.002(3) 0.002(3) -0.009(3)
C15 0.021(3) 0.030(3) 0.032(3) -0.001(3) 0.002(3) -0.010(3)
C16 0.021(3) 0.031(3) 0.032(3) -0.001(3) 0.002(3) -0.008(3)
C17 0.022(3) 0.030(3) 0.030(3) -0.002(3) 0.003(3) -0.007(3)
C18 0.021(3) 0.029(3) 0.029(3) -0.002(3) 0.002(3) -0.008(3)
C19 0.023(6) 0.024(6) 0.014(6) -0.004(5) 0.004(5) -0.008(5)
C20 0.035(4) 0.161(9) 0.074(6) -0.079(6) 0.004(4) -0.016(5)
C21 0.033(4) 0.162(9) 0.073(6) -0.076(6) 0.004(4) -0.017(5)
C22 0.035(4) 0.165(9) 0.076(6) -0.074(6) 0.005(4) -0.017(5)
C23 0.038(4) 0.167(9) 0.080(6) -0.076(6) 0.007(4) -0.017(5)
C24 0.040(4) 0.166(9) 0.081(6) -0.078(6) 0.008(4) -0.016(5)
C25 0.038(4) 0.163(9) 0.079(6) -0.080(6) 0.006(4) -0.015(5)
C26_a 0.070(6) 0.014(4) 0.027(4) 0.001(3) -0.013(4) -0.013(4)
C27_a 0.071(5) 0.014(4) 0.027(4) 0.002(3) -0.013(4) -0.013(4)
C28_a 0.071(5) 0.015(4) 0.028(4) 0.002(3) -0.013(4) -0.013(4)
C29_a 0.071(6) 0.015(4) 0.028(4) 0.002(3) -0.013(4) -0.013(4)
C30_a 0.071(6) 0.015(4) 0.028(4) 0.002(3) -0.012(4) -0.013(4)
C31_a 0.070(6) 0.014(4) 0.027(4) 0.002(3) -0.012(4) -0.013(4)
C26'_b 0.070(6) 0.014(4) 0.027(4) 0.001(3) -0.013(4) -0.014(4)
C27'_b 0.070(6) 0.014(4) 0.027(4) 0.002(3) -0.013(4) -0.013(4)
C28'_b 0.071(6) 0.015(4) 0.028(4) 0.002(3) -0.013(4) -0.013(4)
C29'_b 0.071(6) 0.014(4) 0.028(4) 0.002(3) -0.013(4) -0.013(4)
C30'_b 0.071(5) 0.015(4) 0.028(4) 0.002(3) -0.012(4) -0.013(4)
C31'_b 0.071(5) 0.014(4) 0.028(4) 0.002(3) -0.012(4) -0.013(4)
C32 0.013(6) 0.051(8) 0.036(7) -0.023(7) -0.004(5) -0.003(5)
C33 0.033(8) 0.050(10) 0.077(12) -0.024(9) -0.033(8) 0.007(7)
C34 0.029(7) 0.035(8) 0.080(11) -0.038(8) 0.024(7) -0.020(6)
C35 0.026(7) 0.033(7) 0.032(7) -0.016(6) -0.001(6) -0.015(6)
C36 0.025(7) 0.020(7) 0.042(8) -0.013(6) -0.014(6) 0.012(5)
C37 0.020(7) 0.036(8) 0.072(11) -0.025(8) 0.020(7) -0.014(6)
C38 0.021(5) 0.037(6) 0.029(5) -0.004(5) 0.000(4) -0.003(4)
C39 0.017(5) 0.023(5) 0.025(5) -0.008(4) 0.001(4) -0.010(4)
Cl1 0.0197(16) 0.039(2) 0.089(3) -0.033(2) -0.0080(17) -0.0016(14)
O1S 0.112(11) 0.038(7) 0.088(10) -0.020(7) 0.008(8) 0.009(7)
O3S 0.070(5) 0.081(5) 0.069(5) -0.016(5) 0.004(5) 0.003(5)

loop_
_atom_type_symbol
_atom_type_description
_atom_type_scat_dispersion_real
_atom_type_scat_dispersion_imag
_atom_type_scat_source
C C 0.0033 0.0016 'International Tables Vol C Tables 4.2.6.8 and 6.1.1.4'
H H 0.0000 0.0000 'International Tables Vol C Tables 4.2.6.8 and 6.1.1.4'
N N 0.0061 0.0033 'International Tables Vol C Tables 4.2.6.8 and 6.1.1.4'
O O 0.0106 0.0060 'International Tables Vol C Tables 4.2.6.8 and 6.1.1.4'
P P 0.1023 0.0942 'International Tables Vol C Tables 4.2.6.8 and 6.1.1.4'
S S 0.1246 0.1234 'International Tables Vol C Tables 4.2.6.8 and 6.1.1.4'
Pd Pd -0.9988 1.0072 'International Tables Vol C Tables 4.2.6.8 and 6.1.1.4'
W W -0.8490 6.8722 'International Tables Vol C Tables 4.2.6.8 and 6.1.1.4'
Cl Cl 0.1484 0.1585 'International Tables Vol C Tables 4.2.6.8 and 6.1.1.4'

loop_
_geom_angle_atom_site_label_1
_geom_angle_atom_site_label_2
_geom_angle_atom_site_label_3
_geom_angle
_geom_angle_site_symmetry_1
_geom_angle_site_symmetry_3
_geom_angle_publ_flag
C33 W1 C37 91.6(6) . . ?
C33 W1 C36 88.4(6) . . ?
C37 W1 C36 94.9(5) . . ?
C33 W1 C35 90.4(6) . . ?
C37 W1 C35 177.9(6) . . ?
C36 W1 C35 85.6(5) . . ?
C33 W1 C34 87.7(7) . . ?
C37 W1 C34 91.8(5) . . ?
C36 W1 C34 172.3(5) . . ?
C35 W1 C34 87.8(5) . . ?
C33 W1 P2 177.1(5) . . ?
C37 W1 P2 89.7(4) . . ?
C36 W1 P2 88.9(3) . . ?
C35 W1 P2 88.3(3) . . ?
C34 W1 P2 94.9(4) . . ?
N1 Pd1 O7 92.0(3) . . ?
N1 Pd1 S1 86.0(3) . . ?
O7 Pd1 S1 177.4(2) . . ?
N1 Pd1 P1 174.0(3) . . ?
O7 Pd1 P1 83.8(2) . . ?
S1 Pd1 P1 98.35(10) . . ?
N1 Pd1 Pd2 42.9(2) . . ?
O7 Pd1 Pd2 79.1(2) . . ?
S1 Pd1 Pd2 100.42(8) . . ?
P1 Pd1 Pd2 131.77(8) . . ?
O8 Pd2 O8 180.0 2_666 . ?
O8 Pd2 N1 89.8(3) 2_666 2_666 ?
O8 Pd2 N1 90.2(3) . 2_666 ?
O8 Pd2 N1 90.2(3) 2_666 . ?
O8 Pd2 N1 89.8(3) . . ?
N1 Pd2 N1 180.0 2_666 . ?
O8 Pd2 Pd1 100.1(2) 2_666 . ?
O8 Pd2 Pd1 79.9(2) . . ?
N1 Pd2 Pd1 137.0(2) 2_666 . ?
N1 Pd2 Pd1 43.0(2) . . ?
O8 Pd2 Pd1 79.9(2) 2_666 2_666 ?
O8 Pd2 Pd1 100.1(2) . 2_666 ?
N1 Pd2 Pd1 43.0(2) 2_666 2_666 ?
N1 Pd2 Pd1 137.0(2) . 2_666 ?
Pd1 Pd2 Pd1 180.0 . 2_666 ?
C13 P1 C7 103.8(6) . . ?
C13 P1 C19 106.4(5) . . ?
C7 P1 C19 104.0(5) . . ?
C13 P1 Pd1 122.4(4) . . ?
C7 P1 Pd1 107.9(4) . . ?
C19 P1 Pd1 110.7(4) . . ?
C26'_b P2 C19 104.4(7) . . ?
C26'_b P2 C20 99.2(7) . . ?
C19 P2 C20 104.9(5) . . ?
C19 P2 C26_a 99.3(7) . . ?
C20 P2 C26_a 119.5(7) . . ?
C26'_b P2 W1 123.8(6) . . ?
C19 P2 W1 113.2(4) . . ?
C20 P2 W1 109.2(4) . . ?
C26_a P2 W1 110.4(6) . . ?
C1 S1 C32 102.0(6) . . ?
C1 S1 Pd1 99.7(4) . . ?
C32 S1 Pd1 108.0(4) . . ?
C39 O7 Pd1 125.0(7) . . ?
C39 O8 Pd2 128.9(7) . . ?
C6 N1 Pd2 115.4(7) . . ?
C6 N1 Pd1 116.7(7) . . ?
Pd2 N1 Pd1 94.2(3) . . ?
C6 N1 H1 109.9 . . ?
Pd2 N1 H1 109.9 . . ?
Pd1 N1 H1 109.9 . . ?
C2 C1 C6 121.8(11) . . ?
C2 C1 S1 120.7(9) . . ?
C6 C1 S1 117.5(8) . . ?
C1 C2 C3 119.8(12) . . ?
C1 C2 H2 120.1 . . ?
C3 C2 H2 120.1 . . ?
C2 C3 C4 118.6(11) . . ?
C2 C3 H3 120.7 . . ?
C4 C3 H3 120.7 . . ?
C5 C4 C3 121.6(11) . . ?
C5 C4 H4 119.2 . . ?
C3 C4 H4 119.2 . . ?
C6 C5 C4 120.3(11) . . ?
C6 C5 H5 119.8 . . ?
C4 C5 H5 119.8 . . ?
C5 C6 C1 117.9(11) . . ?
C5 C6 N1 123.5(10) . . ?
C1 C6 N1 118.5(10) . . ?
C8 C7 C12 119.7(11) . . ?
C8 C7 P1 116.9(10) . . ?
C12 C7 P1 123.4(9) . . ?
C7 C8 C9 119.6(12) . . ?
C7 C8 H8 120.2 . . ?
C9 C8 H8 120.2 . . ?
C10 C9 C8 119.4(12) . . ?
C10 C9 H9 120.3 . . ?
C8 C9 H9 120.3 . . ?
C9 C10 C11 122.4(12) . . ?
C9 C10 H10 118.8 . . ?
C11 C10 H10 118.8 . . ?
C10 C11 C12 118.0(13) . . ?
C10 C11 H11 121.0 . . ?
C12 C11 H11 121.0 . . ?
C7 C12 C11 121.0(12) . . ?
C7 C12 H12 119.5 . . ?
C11 C12 H12 119.5 . . ?
C18 C13 C14 119.8(11) . . ?
C18 C13 P1 120.2(9) . . ?
C14 C13 P1 119.9(9) . . ?
C15 C14 C13 118.6(11) . . ?
C15 C14 H14 120.7 . . ?
C13 C14 H14 120.7 . . ?
C16 C15 C14 120.7(11) . . ?
C16 C15 H15 119.7 . . ?
C14 C15 H15 119.7 . . ?
C15 C16 C17 120.8(11) . . ?
C15 C16 H16 119.6 . . ?
C17 C16 H16 119.6 . . ?
C18 C17 C16 119.0(12) . . ?
C18 C17 H17 120.5 . . ?
C16 C17 H17 120.5 . . ?
C17 C18 C13 121.1(11) . . ?
C17 C18 H18 119.4 . . ?
C13 C18 H18 119.4 . . ?
P2 C19 P1 123.5(6) . . ?
P2 C19 H19A 106.5 . . ?
P1 C19 H19A 106.5 . . ?
P2 C19 H19B 106.5 . . ?
P1 C19 H19B 106.5 . . ?
H19A C19 H19B 106.5 . . ?
C21 C20 C25 120.0 . . ?
C21 C20 P2 120.8(7) . . ?
C25 C20 P2 118.8(7) . . ?
C20 C21 C22 120.0 . . ?
C20 C21 H21 120.0 . . ?
C22 C21 H21 120.0 . . ?
C21 C22 C23 120.0 . . ?
C21 C22 H22 120.0 . . ?
C23 C22 H22 120.0 . . ?
C24 C23 C22 120.0 . . ?
C24 C23 H23 120.0 . . ?
C22 C23 H23 120.0 . . ?
C23 C24 C25 120.0 . . ?
C23 C24 H24 120.0 . . ?
C25 C24 H24 120.0 . . ?
C24 C25 C20 120.0 . . ?
C24 C25 H25 120.0 . . ?
C20 C25 H25 120.0 . . ?
C27_a C26_a C31_a 120.0 . . ?
C27_a C26_a P2 121.6(9) . . ?
C31_a C26_a P2 118.4(9) . . ?
C28_a C27_a C26_a 120.0 . . ?
C28_a C27_a H27_a 120.0 . . ?
C26_a C27_a H27_a 120.0 . . ?
C29_a C28_a C27_a 120.0 . . ?
C29_a C28_a H28_a 120.0 . . ?
C27_a C28_a H28_a 120.0 . . ?
C28_a C29_a C30_a 120.0 . . ?
C28_a C29_a H29_a 120.0 . . ?
C30_a C29_a H29_a 120.0 . . ?
C31_a C30_a C29_a 120.0 . . ?
C31_a C30_a H30_a 120.0 . . ?
C29_a C30_a H30_a 120.0 . . ?
C30_a C31_a C26_a 120.0 . . ?
C30_a C31_a H31_a 120.0 . . ?
C26_a C31_a H31_a 120.0 . . ?
C27'_b C26'_b C31'_b 120.0 . . ?
C27'_b C26'_b P2 125.7(9) . . ?
C31'_b C26'_b P2 114.2(9) . . ?
C26'_b C27'_b C28'_b 120.0 . . ?
C26'_b C27'_b H27'_b 120.0 . . ?
C28'_b C27'_b H27'_b 120.0 . . ?
C27'_b C28'_b C29'_b 120.0 . . ?
C27'_b C28'_b H28'_b 120.0 . . ?
C29'_b C28'_b H28'_b 120.0 . . ?
C28'_b C29'_b C30'_b 120.0 . . ?
C28'_b C29'_b H29'_b 120.0 . . ?
C30'_b C29'_b H29'_b 120.0 . . ?
C29'_b C30'_b C31'_b 120.0 . . ?
C29'_b C30'_b H30'_b 120.0 . . ?
C31'_b C30'_b H30'_b 120.0 . . ?
C30'_b C31'_b C26'_b 120.0 . . ?
C30'_b C31'_b H31'_b 120.0 . . ?
C26'_b C31'_b H31'_b 120.0 . . ?
S1 C32 H32A 109.5 . . ?
S1 C32 H32B 109.5 . . ?
H32A C32 H32B 109.5 . . ?
S1 C32 H32C 109.5 . . ?
H32A C32 H32C 109.5 . . ?
H32B C32 H32C 109.5 . . ?
O1_a C33 W1 156(4) . . ?
O1'_b C33 W1 172(2) . . ?
O2'_b C34 W1 160.2(18) . . ?
O2_a C34 W1 168.8(18) . . ?
O4 C35 W1 178.8(12) . . ?
O6 C36 W1 177.4(11) . . ?
O5 C37 W1 177.3(13) . . ?
C39 C38 H38A 109.5 . . ?
C39 C38 H38B 109.5 . . ?
H38A C38 H38B 109.5 . . ?
C39 C38 H38C 109.5 . . ?
H38A C38 H38C 109.5 . . ?
H38B C38 H38C 109.5 . . ?
O8 C39 O7 126.6(10) . . ?
O8 C39 C38 117.8(10) . . ?
O7 C39 C38 115.6(10) . . ?
O3S Cl1 O1S 111.5(8) . . ?
O3S Cl1 O4S'_b 123.6(11) . . ?
O1S Cl1 O4S'_b 109.8(11) . . ?
O3S Cl1 O2S'_b 110.3(11) . . ?
O1S Cl1 O2S'_b 123.4(12) . . ?
O4S'_b Cl1 O2S'_b 74.6(14) . . ?
O3S Cl1 O4S_a 85.3(13) . . ?
O1S Cl1 O4S_a 104.8(13) . . ?
O3S Cl1 O2S_a 104.4(11) . . ?
O1S Cl1 O2S_a 101.5(12) . . ?
O4S_a Cl1 O2S_a 146.2(16) . . ?
Cl1 O2S'_b O4S'_b 52.7(7) . . ?
Cl1 O4S'_b O2S'_b 52.7(7) . . ?

loop_
_geom_bond_atom_site_label_1
_geom_bond_atom_site_label_2
_geom_bond_distance
_geom_bond_site_symmetry_2
_geom_bond_publ_flag
W1 C33 1.997(14) . ?
W1 C37 2.035(14) . ?
W1 C36 2.041(15) . ?
W1 C35 2.041(13) . ?
W1 C34 2.043(12) . ?
W1 P2 2.525(3) . ?
Pd1 N1 2.044(8) . ?
Pd1 O7 2.076(7) . ?
Pd1 S1 2.254(3) . ?
Pd1 P1 2.287(3) . ?
Pd1 Pd2 2.9916(9) . ?
Pd2 O8 1.998(7) 2_666 ?
Pd2 O8 1.998(7) . ?
Pd2 N1 2.041(8) 2_666 ?
Pd2 N1 2.042(8) . ?
Pd2 Pd1 2.9916(9) 2_666 ?
P1 C13 1.806(11) . ?
P1 C7 1.821(12) . ?
P1 C19 1.840(11) . ?
P2 C26'_b 1.801(10) . ?
P2 C19 1.839(11) . ?
P2 C20 1.839(8) . ?
P2 C26_a 1.863(11) . ?
S1 C1 1.774(12) . ?
S1 C32 1.833(11) . ?
O1_a C33 1.177(17) . ?
O1'_b C33 1.178(17) . ?
O2_a C34 1.173(14) . ?
O2'_b C34 1.172(14) . ?
O4 C35 1.132(14) . ?
O5 C37 1.153(15) . ?
O6 C36 1.123(15) . ?
O7 C39 1.287(13) . ?
O8 C39 1.239(13) . ?
N1 C6 1.422(14) . ?
N1 H1 1.0000 . ?
C1 C2 1.384(16) . ?
C1 C6 1.412(16) . ?
C2 C3 1.387(16) . ?
C2 H2 0.9500 . ?
C3 C4 1.400(17) . ?
C3 H3 0.9500 . ?
C4 C5 1.384(16) . ?
C4 H4 0.9500 . ?
C5 C6 1.384(16) . ?
C5 H5 0.9500 . ?
C7 C8 1.381(17) . ?
C7 C12 1.385(18) . ?
C8 C9 1.404(16) . ?
C8 H8 0.9500 . ?
C9 C10 1.359(18) . ?
C9 H9 0.9500 . ?
C10 C11 1.378(18) . ?
C10 H10 0.9500 . ?
C11 C12 1.392(17) . ?
C11 H11 0.9500 . ?
C12 H12 0.9500 . ?
C13 C18 1.383(17) . ?
C13 C14 1.416(16) . ?
C14 C15 1.404(16) . ?
C14 H14 0.9500 . ?
C15 C16 1.367(17) . ?
C15 H15 0.9500 . ?
C16 C17 1.405(16) . ?
C16 H16 0.9500 . ?
C17 C18 1.385(16) . ?
C17 H17 0.9500 . ?
C18 H18 0.9500 . ?
C19 H19A 0.9900 . ?
C19 H19B 0.9900 . ?
C20 C21 1.3900 . ?
C20 C25 1.3900 . ?
C21 C22 1.3900 . ?
C21 H21 0.9500 . ?
C22 C23 1.3900 . ?
C22 H22 0.9500 . ?
C23 C24 1.3900 . ?
C23 H23 0.9500 . ?
C24 C25 1.3900 . ?
C24 H24 0.9500 . ?
C25 H25 0.9500 . ?
C26_a C27_a 1.3900 . ?
C26_a C31_a 1.3900 . ?
C27_a C28_a 1.3900 . ?
C27_a H27_a 0.9500 . ?
C28_a C29_a 1.3900 . ?
C28_a H28_a 0.9500 . ?
C29_a C30_a 1.3900 . ?
C29_a H29_a 0.9500 . ?
C30_a C31_a 1.3900 . ?
C30_a H30_a 0.9500 . ?
C31_a H31_a 0.9500 . ?
C26'_b C27'_b 1.3900 . ?
C26'_b C31'_b 1.3900 . ?
C27'_b C28'_b 1.3900 . ?
C27'_b H27'_b 0.9500 . ?
C28'_b C29'_b 1.3900 . ?
C28'_b H28'_b 0.9500 . ?
C29'_b C30'_b 1.3900 . ?
C29'_b H29'_b 0.9500 . ?
C30'_b C31'_b 1.3900 . ?
C30'_b H30'_b 0.9500 . ?
C31'_b H31'_b 0.9500 . ?
C32 H32A 0.9800 . ?
C32 H32B 0.9800 . ?
C32 H32C 0.9800 . ?
C38 C39 1.500(16) . ?
C38 H38A 0.9800 . ?
C38 H38B 0.9800 . ?
C38 H38C 0.9800 . ?
Cl1 O3S 1.369(13) . ?
Cl1 O1S 1.385(12) . ?
Cl1 O4S'_b 1.491(11) . ?
Cl1 O2S'_b 1.491(11) . ?
Cl1 O4S_a 1.492(11) . ?
Cl1 O2S_a 1.492(11) . ?
O2S'_b O4S'_b 1.81(3) . ?

loop_
_geom_hbond_atom_site_label_D
_geom_hbond_atom_site_label_H
_geom_hbond_atom_site_label_A
_geom_hbond_distance_DH
_geom_hbond_distance_HA
_geom_hbond_distance_DA
_geom_hbond_angle_DHA
_geom_hbond_site_symmetry_A
C2 H2 O2S_a 0.95 2.36 3.26(3) 156.3 2_766
C8 H8 O2S'_b 0.95 2.63 3.24(2) 122.4 .
C18 H18 S1 0.95 2.66 3.276(12) 123.1 .
C19 H19A O7 0.99 2.55 3.132(13) 117.4 .
C19 H19B O6 0.99 2.44 3.328(14) 148.9 2_675
C32 H32B O2S_a 0.98 2.61 3.54(3) 157.3 2_766
C32 H32B O2S'_b 0.98 2.35 3.31(3) 165.3 2_766
C32 H32C O8 0.98 2.58 3.399(15) 140.7 2_666

loop_
_platon_squeeze_void_nr
_platon_squeeze_void_average_x
_platon_squeeze_void_average_y
_platon_squeeze_void_average_z
_platon_squeeze_void_volume
_platon_squeeze_void_count_electrons
_platon_squeeze_void_content
1 0.074 0.134 0.251 195 99 ' '
2 -0.074 -0.134 0.749 195 96 ' '
